data_7245631
loop_
_publ_author_name
'Chavez, David E.'
'Tappan, Bryce C.'
'Kuehl, Valerie A.'
'Schmalzer, Andrew M.'
'Leonard, Philip W.'
'Wu, Ruilian'
'Imler, Greg H.'
'Parrish, Damon A.'

_publ_section_title
;
 [3+2] click chemistry approach to tetrazine containing polymers
;
_journal_issue 44
_journal_name_full 'RSC Advances'
_journal_page_first 28490
_journal_page_last 28493
_journal_paper_doi 10.1039/D2RA05339J
_journal_volume 12
_journal_year 2022
_chemical_formula_moiety 'C8 H6 N4 O2'
_chemical_formula_sum 'C8 H6 N4 O2'
_chemical_formula_weight 190.17
_space_group_crystal_system monoclinic
_space_group_IT_number 14
_space_group_name_Hall '-P 2ybc'
_space_group_name_H-M_alt 'P 1 21/c 1'
_atom_sites_solution_hydrogens geom
_audit_creation_method SHELXL-2014/7
_audit_update_record
;
2018-05-29 deposited with the CCDC.	2022-09-30 downloaded from the CCDC.
;
_cell_angle_alpha 90
_cell_angle_beta 101.5330(10)
_cell_angle_gamma 90
_cell_formula_units_Z 2
_cell_length_a 8.5211(4)
_cell_length_b 6.8626(3)
_cell_length_c 7.5560(4)
_cell_measurement_reflns_used 1717
_cell_measurement_temperature 293(2)
_cell_measurement_theta_max 29.102
_cell_measurement_theta_min 2.450
_cell_volume 432.93(4)
_computing_cell_refinement 'Bruker APEX3 v2015.5-2 (Bruker, 2015)'
_computing_data_collection 'Bruker APEX3 v2015.5-2 (Bruker, 2015)'
_computing_data_reduction
;
Bruker SAINT v8.34A (Bruker, 2013), Bruker XPREP v2014/2 (Bruker, 2014)
;
_computing_molecular_graphics 'Bruker SHELXTL v2014/7 (Bruker, 2014)'
_computing_publication_material 'Bruker SHELXTL v2014/7 (Bruker, 2014)'
_computing_structure_refinement 'SHELXL-2014/7 (Sheldrick, 2014)'
_computing_structure_solution 'Bruker SHELXTL v2014/7 (Bruker, 2014)'
_diffrn_ambient_temperature 293(2)
_diffrn_measured_fraction_theta_full 1.000
_diffrn_measured_fraction_theta_max 0.969
_diffrn_measurement_device_type 'Photon 100'
_diffrn_measurement_method '\w scans'
_diffrn_radiation_monochromator 'HELIOS multilayer optics'
_diffrn_radiation_type MoK\a
_diffrn_radiation_wavelength 0.71073
_diffrn_reflns_av_R_equivalents 0.0188
_diffrn_reflns_av_unetI/netI 0.0154
_diffrn_reflns_Laue_measured_fraction_full 1.000
_diffrn_reflns_Laue_measured_fraction_max 0.969
_diffrn_reflns_limit_h_max 11
_diffrn_reflns_limit_h_min -11
_diffrn_reflns_limit_k_max 8
_diffrn_reflns_limit_k_min -9
_diffrn_reflns_limit_l_max 10
_diffrn_reflns_limit_l_min -10
_diffrn_reflns_number 4930
_diffrn_reflns_point_group_measured_fraction_full 1.000
_diffrn_reflns_point_group_measured_fraction_max 0.969
_diffrn_reflns_theta_full 25.242
_diffrn_reflns_theta_max 29.993
_diffrn_reflns_theta_min 2.439
_diffrn_source '1uS microfocus'
_exptl_absorpt_coefficient_mu 0.110
_exptl_absorpt_correction_T_max 0.7460
_exptl_absorpt_correction_T_min 0.6920
_exptl_absorpt_correction_type multi-scan
_exptl_absorpt_process_details 'SADABS v2014/5 (Bruker, 2008)'
_exptl_crystal_colour 'clear orange'
_exptl_crystal_density_diffrn 1.459
_exptl_crystal_description block
_exptl_crystal_F_000 196
_exptl_crystal_size_max 0.253
_exptl_crystal_size_mid 0.247
_exptl_crystal_size_min 0.028
_refine_diff_density_max 0.190
_refine_diff_density_min -0.190
_refine_diff_density_rms 0.039
_refine_ls_extinction_method none
_refine_ls_goodness_of_fit_ref 1.044
_refine_ls_hydrogen_treatment constr
_refine_ls_matrix_type full
_refine_ls_number_parameters 64
_refine_ls_number_reflns 1223
_refine_ls_number_restraints 0
_refine_ls_restrained_S_all 1.044
_refine_ls_R_factor_all 0.0494
_refine_ls_R_factor_gt 0.0369
_refine_ls_shift/su_max 0.000
_refine_ls_shift/su_mean 0.000
_refine_ls_structure_factor_coef Fsqd
_refine_ls_weighting_details 'w=1/[\s^2^(Fo^2^)+(0.0512P)^2^+0.0659P] where P=(Fo^2^+2Fc^2^)/3'
_refine_ls_weighting_scheme calc
_refine_ls_wR_factor_gt 0.0965
_refine_ls_wR_factor_ref 0.1039
_reflns_Friedel_coverage 0.000
_reflns_number_gt 946
_reflns_number_total 1223
_reflns_threshold_expression 'I > 2\s(I)'
_cod_data_source_file d2ra05339j2.cif
_cod_data_source_block chav180
_cod_original_sg_symbol_H-M 'P 21/c'
_cod_database_code 7245631
_shelx_shelxl_version_number 2014/7
_shelx_space_group_comment
;
The symmetry employed for this shelxl refinement is uniquely defined
by the following loop, which should always be used as a source of
symmetry information in preference to the above space-group names.
They are only intended as comments.
;
_shelx_estimated_absorpt_t_min 0.973
_shelx_estimated_absorpt_t_max 0.997

loop_
_space_group_symop_operation_xyz
'x, y, z'
'-x, y+1/2, -z+1/2'
'-x, -y, -z'
'x, -y-1/2, z-1/2'

loop_
_atom_site_label
_atom_site_type_symbol
_atom_site_fract_x
_atom_site_fract_y
_atom_site_fract_z
_atom_site_U_iso_or_equiv
_atom_site_adp_type
_atom_site_occupancy
_atom_site_site_symmetry_order
_atom_site_calc_flag
_atom_site_refinement_flags_posn
_atom_site_refinement_flags_adp
_atom_site_refinement_flags_occupancy
_atom_site_disorder_assembly
_atom_site_disorder_group
C1 C 0.96183(16) 0.2159(2) 0.87020(18) 0.0514(3) Uani 1 1 d . . . . .
H1 H 1.0402 0.1301 0.8482 0.062 Uiso 1 1 calc R U . . .
C2 C 0.86276(13) 0.32422(17) 0.89798(15) 0.0395(3) Uani 1 1 d . . . . .
C3 C 0.74201(13) 0.45804(18) 0.93771(15) 0.0425(3) Uani 1 1 d . . . . .
H3A H 0.7678 0.5894 0.9055 0.051 Uiso 1 1 calc R U . . .
H3B H 0.7433 0.4558 1.0663 0.051 Uiso 1 1 calc R U . . .
O4 O 0.58241(9) 0.40708(14) 0.83928(11) 0.0445(2) Uani 1 1 d . . . . .
C5 C 0.54452(12) 0.45611(15) 0.66511(14) 0.0328(2) Uani 1 1 d . . . . .
N6 N 0.39446(11) 0.41035(14) 0.58685(13) 0.0383(2) Uani 1 1 d . . . . .
N7 N 0.34798(10) 0.45653(14) 0.41420(13) 0.0367(2) Uani 1 1 d . . . . .

loop_
_atom_site_aniso_label
_atom_site_aniso_U_11
_atom_site_aniso_U_22
_atom_site_aniso_U_33
_atom_site_aniso_U_23
_atom_site_aniso_U_13
_atom_site_aniso_U_12
C1 0.0476(7) 0.0548(7) 0.0494(7) -0.0062(6) 0.0038(5) 0.0104(6)
C2 0.0382(6) 0.0433(6) 0.0341(5) 0.0008(4) 0.0001(4) -0.0001(5)
C3 0.0364(6) 0.0520(7) 0.0361(6) -0.0033(5) -0.0004(4) 0.0051(5)
O4 0.0324(4) 0.0613(5) 0.0385(4) 0.0086(4) 0.0041(3) -0.0012(3)
C5 0.0277(5) 0.0324(5) 0.0379(5) 0.0021(4) 0.0056(4) 0.0018(4)
N6 0.0292(5) 0.0419(5) 0.0432(5) 0.0061(4) 0.0057(4) -0.0046(4)
N7 0.0271(4) 0.0402(5) 0.0416(5) 0.0035(4) 0.0039(3) -0.0037(3)

loop_
_atom_type_symbol
_atom_type_description
_atom_type_scat_dispersion_real
_atom_type_scat_dispersion_imag
_atom_type_scat_source
C C 0.0033 0.0016 'International Tables Vol C Tables 4.2.6.8 and 6.1.1.4'
H H 0.0000 0.0000 'International Tables Vol C Tables 4.2.6.8 and 6.1.1.4'
N N 0.0061 0.0033 'International Tables Vol C Tables 4.2.6.8 and 6.1.1.4'
O O 0.0106 0.0060 'International Tables Vol C Tables 4.2.6.8 and 6.1.1.4'

loop_
_geom_angle_atom_site_label_1
_geom_angle_atom_site_label_2
_geom_angle_atom_site_label_3
_geom_angle
_geom_angle_site_symmetry_1
_geom_angle_site_symmetry_3
_geom_angle_publ_flag
C2 C1 H1 180.0 . . ?
C1 C2 C3 178.41(12) . . ?
C2 C3 O4 111.71(9) . . ?
C2 C3 H3A 109.3 . . ?
O4 C3 H3A 109.3 . . ?
C2 C3 H3B 109.3 . . ?
O4 C3 H3B 109.3 . . ?
H3A C3 H3B 107.9 . . ?
C5 O4 C3 117.41(9) . . ?
N7 C5 O4 120.29(9) 3_666 . ?
N7 C5 N6 126.17(10) 3_666 . ?
O4 C5 N6 113.53(9) . . ?
N7 N6 C5 116.85(9) . . ?
N6 N7 C5 116.97(9) . 3_666 ?

loop_
_geom_bond_atom_site_label_1
_geom_bond_atom_site_label_2
_geom_bond_distance
_geom_bond_site_symmetry_2
_geom_bond_publ_flag
C1 C2 1.1750(17) . ?
C1 H1 0.9300 . ?
C2 C3 1.4545(16) . ?
C3 O4 1.4562(13) . ?
C3 H3A 0.9700 . ?
C3 H3B 0.9700 . ?
O4 C5 1.3339(13) . ?
C5 N7 1.3331(14) 3_666 ?
C5 N6 1.3345(13) . ?
N6 N7 1.3239(13) . ?

loop_
_geom_torsion_atom_site_label_1
_geom_torsion_atom_site_label_2
_geom_torsion_atom_site_label_3
_geom_torsion_atom_site_label_4
_geom_torsion
_geom_torsion_site_symmetry_1
_geom_torsion_site_symmetry_2
_geom_torsion_site_symmetry_3
_geom_torsion_site_symmetry_4
_geom_torsion_publ_flag
C2 C3 O4 C5 -77.89(13) . . . . ?
C3 O4 C5 N7 1.80(16) . . . 3_666 ?
C3 O4 C5 N6 -177.75(9) . . . . ?
N7 C5 N6 N7 -0.16(18) 3_666 . . . ?
O4 C5 N6 N7 179.37(9) . . . . ?
C5 N6 N7 C5 0.14(17) . . . 3_666 ?
